data_7005631
loop_
_publ_author_name
'Lipstman, Sophia'
'Muniappan, Sankar'
'George, Sumod'
'Goldberg, Israel'

_publ_section_title
;
 Framework coordination polymers of tetra(4-carboxyphenyl)porphyrin and
 lanthanide ions in crystalline solids.
;
_journal_issue 30
_journal_name_full 'Dalton transactions (Cambridge, England : 2003)'
_journal_page_first 3273
_journal_page_last 3281
_journal_paper_doi 10.1039/b703698a
_journal_year 2007
_chemical_formula_moiety 'C48 H31 Er N4 O10'
_chemical_formula_sum 'C48 H31 Er N4 O10'
_chemical_formula_weight 991.03
_chemical_name_systematic
;
?
;
_space_group_IT_number 2
_symmetry_cell_setting triclinic
_symmetry_space_group_name_Hall '-P 1'
_symmetry_space_group_name_H-M 'P -1'
_atom_sites_solution_hydrogens geom
_atom_sites_solution_primary direct
_atom_sites_solution_secondary difmap
_audit_creation_method SHELXL-97
_cell_angle_alpha 99.6993(9)
_cell_angle_beta 96.4107(9)
_cell_angle_gamma 101.9196(16)
_cell_formula_units_Z 2
_cell_length_a 8.8318(2)
_cell_length_b 15.8540(3)
_cell_length_c 19.1824(5)
_cell_measurement_reflns_used 9456
_cell_measurement_temperature 110(2)
_cell_measurement_theta_max 28.26
_cell_measurement_theta_min 2.38
_cell_volume 2560.39(10)
_computing_cell_refinement Denzo
_computing_data_collection 'Collect, Nonius B.V.'
_computing_data_reduction 'Denzo & Scalepack'
_computing_structure_refinement 'SHELXL-97 (Sheldrick, 1997)'
_computing_structure_solution DIRDIF-96
_diffrn_ambient_temperature 110(2)
_diffrn_detector_area_resol_mean 12.8
_diffrn_measured_fraction_theta_full 0.963
_diffrn_measured_fraction_theta_max 0.963
_diffrn_measurement_device_type 'Nonius KappaCCD'
_diffrn_measurement_method '1 deg. \f & \w scans'
_diffrn_radiation_monochromator graphite
_diffrn_radiation_source 'fine-focus sealed tube'
_diffrn_radiation_type MoK\a
_diffrn_radiation_wavelength 0.71073
_diffrn_reflns_av_R_equivalents 0.0560
_diffrn_reflns_av_sigmaI/netI 0.0827
_diffrn_reflns_limit_h_max 11
_diffrn_reflns_limit_h_min 0
_diffrn_reflns_limit_k_max 20
_diffrn_reflns_limit_k_min -21
_diffrn_reflns_limit_l_max 24
_diffrn_reflns_limit_l_min -25
_diffrn_reflns_number 28212
_diffrn_reflns_theta_full 28.26
_diffrn_reflns_theta_max 28.26
_diffrn_reflns_theta_min 2.38
_diffrn_standards_number 0
_exptl_absorpt_coefficient_mu 1.693
_exptl_absorpt_correction_T_max 0.8489
_exptl_absorpt_correction_T_min 0.4848
_exptl_absorpt_correction_type multi-scan
_exptl_absorpt_process_details 'Blessing, 1995'
_exptl_crystal_colour purple
_exptl_crystal_density_diffrn 1.285
_exptl_crystal_density_method 'not measured'
_exptl_crystal_description plates
_exptl_crystal_F_000 990
_exptl_crystal_size_max 0.50
_exptl_crystal_size_mid 0.20
_exptl_crystal_size_min 0.10
_refine_diff_density_max 1.924
_refine_diff_density_min -1.436
_refine_diff_density_rms 0.142
_refine_ls_extinction_method none
_refine_ls_goodness_of_fit_ref 1.000
_refine_ls_hydrogen_treatment constr
_refine_ls_matrix_type full
_refine_ls_number_parameters 569
_refine_ls_number_reflns 12209
_refine_ls_number_restraints 0
_refine_ls_restrained_S_all 1.000
_refine_ls_R_factor_all 0.0710
_refine_ls_R_factor_gt 0.0506
_refine_ls_shift/su_max 0.022
_refine_ls_shift/su_mean 0.000
_refine_ls_structure_factor_coef Fsqd
_refine_ls_weighting_details 'calc w=1/[\s^2^(Fo^2^)+(0.0768P)^2^+0.0000P] where P=(Fo^2^+2Fc^2^)/3'
_refine_ls_weighting_scheme calc
_refine_ls_wR_factor_gt 0.1222
_refine_ls_wR_factor_ref 0.1298
_reflns_number_gt 9248
_reflns_number_total 12209
_reflns_threshold_expression >2sigma(I)
_cod_data_source_file b703698a.txt
_cod_data_source_block Compound-10
_cod_database_code 7005631

loop_
_symmetry_equiv_pos_as_xyz
'x, y, z'
'-x, -y, -z'

loop_
_atom_site_label
_atom_site_type_symbol
_atom_site_fract_x
_atom_site_fract_y
_atom_site_fract_z
_atom_site_U_iso_or_equiv
_atom_site_adp_type
_atom_site_occupancy
_atom_site_symmetry_multiplicity
_atom_site_calc_flag
_atom_site_refinement_flags
_atom_site_disorder_assembly
_atom_site_disorder_group
Er Er 0.16778(2) -0.056046(13) -0.028978(11) 0.02215(8) Uani 1 1 d . . .
C1 C -0.3965(6) -0.6036(3) 0.4846(3) 0.0281(10) Uani 1 1 d . . .
C2 C -0.5238(6) -0.6787(3) 0.4570(3) 0.0332(11) Uani 1 1 d . . .
H2 H -0.5776 -0.7171 0.4839 0.040 Uiso 1 1 calc R . .
C3 C -0.5528(6) -0.6844(3) 0.3846(3) 0.0314(11) Uani 1 1 d . . .
H3 H -0.6282 -0.7290 0.3518 0.038 Uiso 1 1 calc R . .
C4 C -0.4502(5) -0.6116(3) 0.3668(3) 0.0255(10) Uani 1 1 d . . .
C5 C -0.4353(5) -0.5961(3) 0.2986(3) 0.0263(10) Uani 1 1 d . . .
C6 C -0.3418(5) -0.5199(3) 0.2818(3) 0.0271(10) Uani 1 1 d . . .
C7 C -0.3412(6) -0.5013(3) 0.2113(3) 0.0327(11) Uani 1 1 d . . .
H7 H -0.3941 -0.5394 0.1679 0.039 Uiso 1 1 calc R . .
C8 C -0.2510(6) -0.4193(3) 0.2181(3) 0.0306(11) Uani 1 1 d . . .
H8 H -0.2296 -0.3888 0.1805 0.037 Uiso 1 1 calc R . .
C9 C -0.1936(5) -0.3870(3) 0.2931(2) 0.0243(9) Uani 1 1 d . . .
C10 C -0.1051(5) -0.3015(3) 0.3232(2) 0.0247(9) Uani 1 1 d . . .
C11 C -0.0522(6) -0.2693(3) 0.3959(3) 0.0273(10) Uani 1 1 d . . .
C12 C 0.0338(6) -0.1813(3) 0.4274(3) 0.0315(11) Uani 1 1 d . . .
H12 H 0.0605 -0.1344 0.4027 0.038 Uiso 1 1 calc R . .
C13 C 0.0700(6) -0.1773(3) 0.4987(3) 0.0348(11) Uani 1 1 d . . .
H13 H 0.1256 -0.1270 0.5332 0.042 Uiso 1 1 calc R . .
C14 C 0.0088(6) -0.2632(3) 0.5123(2) 0.0284(10) Uani 1 1 d . . .
C15 C 0.0264(5) -0.2887(3) 0.5786(2) 0.0260(10) Uani 1 1 d . . .
C16 C -0.0420(6) -0.3724(3) 0.5910(3) 0.0269(10) Uani 1 1 d . . .
C17 C -0.0055(6) -0.4031(3) 0.6560(3) 0.0313(11) Uani 1 1 d . . .
H17 H 0.0707 -0.3720 0.6959 0.038 Uiso 1 1 calc R . .
C18 C -0.0978(6) -0.4834(3) 0.6504(3) 0.0327(11) Uani 1 1 d . . .
H18 H -0.0988 -0.5198 0.6850 0.039 Uiso 1 1 calc R . .
C19 C -0.1965(6) -0.5037(3) 0.5806(2) 0.0269(10) Uani 1 1 d . . .
C20 C -0.3165(6) -0.5797(3) 0.5547(3) 0.0284(10) Uani 1 1 d . . .
N21 N -0.3585(5) -0.5626(2) 0.4292(2) 0.0268(8) Uani 1 1 d . . .
H21 H -0.2875 -0.5135 0.4329 0.032 Uiso 0.50 1 calc PR . .
N22 N -0.2499(4) -0.4499(2) 0.3307(2) 0.0246(8) Uani 1 1 d . . .
H22 H -0.2307 -0.4461 0.3772 0.030 Uiso 0.50 1 calc PR . .
N23 N -0.0671(4) -0.3175(2) 0.4489(2) 0.0256(8) Uani 1 1 d . . .
H23 H -0.1163 -0.3730 0.4433 0.031 Uiso 0.50 1 calc PR . .
N24 N -0.1537(4) -0.4358(2) 0.5456(2) 0.0258(8) Uani 1 1 d . . .
H24 H -0.1918 -0.4337 0.5017 0.031 Uiso 0.50 1 calc PR . .
C25 C -0.5216(5) -0.6654(3) 0.2362(3) 0.0268(10) Uani 1 1 d . . .
C26 C -0.6857(6) -0.6870(3) 0.2194(3) 0.0316(11) Uani 1 1 d . . .
H26 H -0.7451 -0.6542 0.2468 0.038 Uiso 1 1 calc R . .
C27 C -0.7616(5) -0.7548(3) 0.1640(3) 0.0267(10) Uani 1 1 d . . .
H27 H -0.8727 -0.7689 0.1536 0.032 Uiso 1 1 calc R . .
C28 C -0.6754(5) -0.8027(3) 0.1230(2) 0.0239(9) Uani 1 1 d . . .
C29 C -0.5124(5) -0.7805(3) 0.1378(2) 0.0256(10) Uani 1 1 d . . .
H29 H -0.4533 -0.8120 0.1092 0.031 Uiso 1 1 calc R . .
C30 C -0.4366(5) -0.7131(3) 0.1936(3) 0.0292(10) Uani 1 1 d . . .
H30 H -0.3255 -0.6988 0.2034 0.035 Uiso 1 1 calc R . .
C31 C -0.7546(5) -0.8808(3) 0.0659(3) 0.0248(9) Uani 1 1 d . . .
O32 O -0.9006(3) -0.9056(2) 0.05449(17) 0.0274(7) Uani 1 1 d . . .
O33 O -0.6714(3) -0.9221(2) 0.03051(17) 0.0264(7) Uani 1 1 d . . .
C34 C -0.0706(5) -0.2403(3) 0.2722(2) 0.0252(10) Uani 1 1 d . . .
C35 C 0.0396(6) -0.2494(3) 0.2270(3) 0.0290(10) Uani 1 1 d . . .
H35 H 0.0975 -0.2932 0.2299 0.035 Uiso 1 1 calc R . .
C36 C 0.0664(5) -0.1956(3) 0.1778(3) 0.0282(10) Uani 1 1 d . . .
H36 H 0.1442 -0.2016 0.1480 0.034 Uiso 1 1 calc R . .
C37 C -0.0211(5) -0.1322(3) 0.1718(2) 0.0245(9) Uani 1 1 d . . .
C38 C -0.1298(6) -0.1217(3) 0.2177(3) 0.0336(11) Uani 1 1 d . . .
H38 H -0.1888 -0.0784 0.2143 0.040 Uiso 1 1 calc R . .
C39 C -0.1527(6) -0.1743(3) 0.2685(3) 0.0333(11) Uani 1 1 d . . .
H39 H -0.2244 -0.1652 0.3009 0.040 Uiso 1 1 calc R . .
C40 C -0.0036(5) -0.0797(3) 0.1142(2) 0.0243(9) Uani 1 1 d . . .
O41 O -0.0996(4) -0.0325(2) 0.10494(17) 0.0277(7) Uani 1 1 d . . .
O42 O 0.1058(3) -0.0863(2) 0.07769(17) 0.0269(7) Uani 1 1 d . . .
C43 C 0.1168(6) -0.2226(3) 0.6417(2) 0.0271(10) Uani 1 1 d . . .
C44 C 0.2748(6) -0.1819(3) 0.6451(3) 0.0321(11) Uani 1 1 d . . .
H44 H 0.3266 -0.1953 0.6052 0.039 Uiso 1 1 calc R . .
C45 C 0.3568(6) -0.1225(3) 0.7054(3) 0.0312(11) Uani 1 1 d . . .
H45 H 0.4631 -0.0945 0.7060 0.037 Uiso 1 1 calc R . .
C46 C 0.2853(5) -0.1034(3) 0.7648(2) 0.0244(9) Uani 1 1 d . . .
C47 C 0.1281(5) -0.1431(3) 0.7617(3) 0.0331(11) Uani 1 1 d . . .
H47 H 0.0772 -0.1306 0.8021 0.040 Uiso 1 1 calc R . .
C48 C 0.0454(6) -0.2004(4) 0.7008(3) 0.0371(12) Uani 1 1 d . . .
H48 H -0.0628 -0.2251 0.6993 0.045 Uiso 1 1 calc R . .
C49 C 0.3750(5) -0.0455(3) 0.8321(2) 0.0241(9) Uani 1 1 d . . .
O50 O 0.3295(3) -0.0595(2) 0.89080(16) 0.0242(7) Uani 1 1 d . . .
O51 O 0.4944(4) 0.0130(2) 0.83080(17) 0.0309(7) Uani 1 1 d . . .
C52 C -0.3577(6) -0.6402(3) 0.6052(3) 0.0287(10) Uani 1 1 d . . .
C53 C -0.3972(6) -0.6086(3) 0.6726(3) 0.0334(11) Uani 1 1 d . . .
H53 H -0.4037 -0.5490 0.6850 0.040 Uiso 1 1 calc R . .
C54 C -0.4260(6) -0.6631(3) 0.7200(3) 0.0362(12) Uani 1 1 d . . .
H54 H -0.4500 -0.6406 0.7656 0.043 Uiso 1 1 calc R . .
C55 C -0.4206(6) -0.7512(3) 0.7026(3) 0.0319(11) Uani 1 1 d . . .
C56 C -0.3855(6) -0.7832(3) 0.6358(3) 0.0348(11) Uani 1 1 d . . .
H56 H -0.3833 -0.8434 0.6228 0.042 Uiso 1 1 calc R . .
C57 C -0.3541(6) -0.7280(3) 0.5883(3) 0.0353(12) Uani 1 1 d . . .
H57 H -0.3294 -0.7508 0.5430 0.042 Uiso 1 1 calc R . .
C58 C -0.4440(6) -0.8063(3) 0.7582(3) 0.0317(11) Uani 1 1 d . . .
O59 O -0.4389(5) -0.7765(2) 0.8205(2) 0.0422(9) Uani 1 1 d . . .
O60 O -0.4699(5) -0.8922(2) 0.73210(19) 0.0393(9) Uani 1 1 d . . .
H60 H -0.4893 -0.9201 0.7648 0.059 Uiso 1 1 calc R . .
O61 O 0.3885(3) -0.0927(2) 0.02939(17) 0.0255(7) Uani 1 1 d . . .
H61A H 0.4185 -0.0568 0.0779 0.038 Uiso 1 1 d R . .
H61B H 0.4763 -0.0814 0.0024 0.038 Uiso 1 1 d R . .
O62 O 0.1212(4) -0.2093(2) -0.0659(2) 0.0339(8) Uani 1 1 d . . .
H62A H 0.1704 -0.2226 -0.1075 0.051 Uiso 1 1 d R . .
H62B H 0.1647 -0.2340 -0.0273 0.051 Uiso 1 1 d R . .

loop_
_atom_site_aniso_label
_atom_site_aniso_U_11
_atom_site_aniso_U_22
_atom_site_aniso_U_33
_atom_site_aniso_U_23
_atom_site_aniso_U_13
_atom_site_aniso_U_12
Er 0.01849(11) 0.02765(12) 0.01951(12) 0.00492(8) 0.00277(7) 0.00336(8)
C1 0.034(3) 0.024(2) 0.027(3) 0.005(2) 0.006(2) 0.007(2)
C2 0.039(3) 0.032(3) 0.028(3) 0.011(2) 0.008(2) 0.000(2)
C3 0.033(3) 0.024(2) 0.033(3) 0.004(2) 0.001(2) 0.000(2)
C4 0.023(2) 0.022(2) 0.028(3) 0.0010(19) -0.0011(19) 0.0039(19)
C5 0.029(2) 0.023(2) 0.026(3) 0.0044(19) 0.0035(19) 0.0054(19)
C6 0.026(2) 0.025(2) 0.027(3) 0.0001(19) -0.0008(19) 0.006(2)
C7 0.038(3) 0.031(3) 0.024(3) 0.001(2) -0.002(2) 0.002(2)
C8 0.034(3) 0.032(3) 0.023(3) 0.006(2) -0.001(2) 0.002(2)
C9 0.027(2) 0.028(2) 0.019(2) 0.0038(18) 0.0025(18) 0.0095(19)
C10 0.029(2) 0.025(2) 0.023(2) 0.0081(19) 0.0089(19) 0.0063(19)
C11 0.032(2) 0.027(2) 0.022(2) 0.0065(19) 0.003(2) 0.004(2)
C12 0.045(3) 0.021(2) 0.029(3) 0.008(2) 0.007(2) 0.004(2)
C13 0.048(3) 0.026(2) 0.028(3) 0.005(2) 0.005(2) 0.004(2)
C14 0.035(3) 0.027(2) 0.020(2) 0.0014(19) 0.002(2) 0.003(2)
C15 0.028(2) 0.025(2) 0.021(2) 0.0015(19) -0.0013(19) 0.0024(19)
C16 0.030(2) 0.024(2) 0.026(3) 0.004(2) 0.004(2) 0.006(2)
C17 0.034(3) 0.032(3) 0.024(3) 0.004(2) -0.002(2) 0.003(2)
C18 0.033(3) 0.039(3) 0.028(3) 0.014(2) 0.003(2) 0.006(2)
C19 0.034(3) 0.026(2) 0.022(2) 0.0063(19) 0.009(2) 0.007(2)
C20 0.034(3) 0.026(2) 0.029(3) 0.007(2) 0.013(2) 0.009(2)
N21 0.030(2) 0.025(2) 0.023(2) 0.0024(16) 0.0031(17) 0.0028(17)
N22 0.027(2) 0.0215(19) 0.022(2) 0.0030(16) -0.0016(16) 0.0033(16)
N23 0.031(2) 0.0241(19) 0.019(2) 0.0038(16) 0.0004(16) 0.0019(17)
N24 0.031(2) 0.0215(19) 0.027(2) 0.0070(17) 0.0080(17) 0.0060(17)
C25 0.027(2) 0.021(2) 0.029(3) 0.0064(19) 0.002(2) -0.0021(19)
C26 0.033(3) 0.029(2) 0.033(3) 0.003(2) 0.007(2) 0.007(2)
C27 0.020(2) 0.029(2) 0.028(3) 0.002(2) 0.0036(19) 0.0005(19)
C28 0.026(2) 0.022(2) 0.022(2) 0.0049(18) 0.0019(18) 0.0014(18)
C29 0.025(2) 0.025(2) 0.025(2) -0.0019(19) 0.0016(19) 0.0068(19)
C30 0.022(2) 0.030(2) 0.035(3) 0.007(2) 0.004(2) 0.004(2)
C31 0.021(2) 0.026(2) 0.027(2) 0.0065(19) 0.0055(18) 0.0016(19)
O32 0.0190(16) 0.0311(17) 0.0280(18) 0.0033(14) 0.0009(13) 0.0000(13)
O33 0.0182(15) 0.0298(17) 0.0260(18) 0.0019(14) 0.0011(13) -0.0020(13)
C34 0.029(2) 0.025(2) 0.023(2) 0.0092(19) 0.0060(19) 0.0054(19)
C35 0.030(2) 0.029(2) 0.030(3) 0.008(2) 0.004(2) 0.010(2)
C36 0.026(2) 0.034(3) 0.027(3) 0.006(2) 0.0083(19) 0.010(2)
C37 0.024(2) 0.028(2) 0.022(2) 0.0082(19) 0.0017(18) 0.0045(19)
C38 0.044(3) 0.036(3) 0.032(3) 0.015(2) 0.014(2) 0.024(2)
C39 0.037(3) 0.042(3) 0.027(3) 0.010(2) 0.013(2) 0.016(2)
C40 0.022(2) 0.033(2) 0.018(2) 0.0054(19) 0.0025(18) 0.007(2)
O41 0.0263(16) 0.0318(17) 0.0274(18) 0.0102(14) 0.0057(14) 0.0075(14)
O42 0.0209(15) 0.0391(18) 0.0235(17) 0.0114(14) 0.0043(13) 0.0084(14)
C43 0.032(2) 0.029(2) 0.017(2) 0.0055(19) -0.0010(19) 0.001(2)
C44 0.030(3) 0.040(3) 0.024(3) 0.003(2) 0.008(2) 0.004(2)
C45 0.028(2) 0.040(3) 0.023(3) 0.007(2) 0.005(2) -0.001(2)
C46 0.026(2) 0.028(2) 0.019(2) 0.0051(19) 0.0014(18) 0.0072(19)
C47 0.024(2) 0.048(3) 0.022(3) 0.000(2) 0.0045(19) -0.001(2)
C48 0.026(2) 0.050(3) 0.028(3) 0.000(2) 0.005(2) -0.002(2)
C49 0.024(2) 0.026(2) 0.025(2) 0.0055(19) 0.0057(18) 0.011(2)
O50 0.0220(15) 0.0300(17) 0.0226(17) 0.0080(13) 0.0057(13) 0.0071(13)
O51 0.0274(17) 0.0405(19) 0.0198(17) 0.0077(15) 0.0010(13) -0.0036(15)
C52 0.035(3) 0.027(2) 0.025(3) 0.005(2) 0.004(2) 0.008(2)
C53 0.036(3) 0.030(3) 0.036(3) 0.003(2) 0.013(2) 0.010(2)
C54 0.042(3) 0.039(3) 0.030(3) 0.008(2) 0.019(2) 0.008(2)
C55 0.034(3) 0.032(3) 0.029(3) 0.006(2) 0.009(2) 0.004(2)
C56 0.046(3) 0.026(2) 0.034(3) 0.005(2) 0.011(2) 0.010(2)
C57 0.048(3) 0.029(3) 0.031(3) 0.005(2) 0.014(2) 0.009(2)
C58 0.032(3) 0.032(3) 0.031(3) 0.009(2) 0.011(2) 0.003(2)
O59 0.053(2) 0.043(2) 0.032(2) 0.0100(17) 0.0143(18) 0.0085(19)
O60 0.054(2) 0.0343(19) 0.029(2) 0.0133(16) 0.0118(18) 0.0017(18)
O61 0.0209(15) 0.0323(17) 0.0232(17) 0.0070(14) 0.0038(13) 0.0043(13)
O62 0.0299(18) 0.0297(18) 0.042(2) 0.0071(16) 0.0086(16) 0.0059(15)

loop_
_atom_type_symbol
_atom_type_description
_atom_type_scat_dispersion_real
_atom_type_scat_dispersion_imag
_atom_type_scat_source
C C 0.0033 0.0016 'International Tables Vol C Tables 4.2.6.8 and 6.1.1.4'
H H 0.0000 0.0000 'International Tables Vol C Tables 4.2.6.8 and 6.1.1.4'
N N 0.0061 0.0033 'International Tables Vol C Tables 4.2.6.8 and 6.1.1.4'
O O 0.0106 0.0060 'International Tables Vol C Tables 4.2.6.8 and 6.1.1.4'
Er Er -0.2586 4.9576 'International Tables Vol C Tables 4.2.6.8 and 6.1.1.4'

loop_
_geom_angle_atom_site_label_1
_geom_angle_atom_site_label_2
_geom_angle_atom_site_label_3
_geom_angle
_geom_angle_site_symmetry_1
_geom_angle_site_symmetry_3
_geom_angle_publ_flag
O50 Er O42 148.35(11) 1_554 . ?
O50 Er O32 125.23(11) 1_554 2_445 ?
O42 Er O32 79.39(11) . 2_445 ?
O50 Er O41 74.48(11) 1_554 2 ?
O42 Er O41 136.12(11) . 2 ?
O32 Er O41 74.14(11) 2_445 2 ?
O50 Er O33 88.10(11) 1_554 1_665 ?
O42 Er O33 89.72(11) . 1_665 ?
O32 Er O33 128.64(11) 2_445 1_665 ?
O41 Er O33 80.61(11) 2 1_665 ?
O50 Er O62 81.68(12) 1_554 . ?
O42 Er O62 85.10(12) . . ?
O32 Er O62 78.43(11) 2_445 . ?
O41 Er O62 121.91(12) 2 . ?
O33 Er O62 150.94(11) 1_665 . ?
O50 Er O61 75.60(11) 1_554 . ?
O42 Er O61 73.34(10) . . ?
O32 Er O61 143.83(11) 2_445 . ?
O41 Er O61 141.74(11) 2 . ?
O33 Er O61 75.10(11) 1_665 . ?
O62 Er O61 76.01(11) . . ?
O50 Er O32 128.01(10) 1_554 1_665 ?
O42 Er O32 70.08(10) . 1_665 ?
O32 Er O32 80.95(11) 2_445 1_665 ?
O41 Er O32 71.66(10) 2 1_665 ?
O33 Er O32 48.55(9) 1_665 1_665 ?
O62 Er O32 150.21(11) . 1_665 ?
O61 Er O32 110.57(10) . 1_665 ?
O50 Er C31 109.81(12) 1_554 1_665 ?
O42 Er C31 76.77(12) . 1_665 ?
O32 Er C31 105.69(12) 2_445 1_665 ?
O41 Er C31 77.54(12) 2 1_665 ?
O33 Er C31 24.05(11) 1_665 1_665 ?
O62 Er C31 160.13(13) . 1_665 ?
O61 Er C31 90.86(11) . 1_665 ?
O32 Er C31 24.79(10) 1_665 1_665 ?
O50 Er Er 141.57(7) 1_554 2 ?
O42 Er Er 69.22(7) . 2 ?
O32 Er Er 45.85(8) 2_445 2 ?
O41 Er Er 67.19(8) 2 2 ?
O33 Er Er 83.26(7) 1_665 2 ?
O62 Er Er 120.92(8) . 2 ?
O61 Er Er 136.49(8) . 2 ?
O32 Er Er 35.10(6) 1_665 2 ?
C31 Er Er 59.85(8) 1_665 2 ?
N21 C1 C20 125.4(4) . . ?
N21 C1 C2 108.4(4) . . ?
C20 C1 C2 126.1(4) . . ?
C3 C2 C1 106.9(4) . . ?
C3 C2 H2 126.6 . . ?
C1 C2 H2 126.6 . . ?
C2 C3 C4 108.3(4) . . ?
C2 C3 H3 125.9 . . ?
C4 C3 H3 125.9 . . ?
N21 C4 C5 125.4(4) . . ?
N21 C4 C3 107.9(4) . . ?
C5 C4 C3 126.5(4) . . ?
C4 C5 C6 125.9(4) . . ?
C4 C5 C25 118.2(4) . . ?
C6 C5 C25 115.9(4) . . ?
N22 C6 C5 125.4(4) . . ?
N22 C6 C7 109.7(4) . . ?
C5 C6 C7 124.6(4) . . ?
C8 C7 C6 107.0(4) . . ?
C8 C7 H7 126.5 . . ?
C6 C7 H7 126.5 . . ?
C7 C8 C9 107.3(4) . . ?
C7 C8 H8 126.4 . . ?
C9 C8 H8 126.4 . . ?
N22 C9 C10 125.6(4) . . ?
N22 C9 C8 109.2(4) . . ?
C10 C9 C8 125.0(4) . . ?
C11 C10 C9 125.3(4) . . ?
C11 C10 C34 118.3(4) . . ?
C9 C10 C34 116.4(4) . . ?
N23 C11 C10 125.5(4) . . ?
N23 C11 C12 108.8(4) . . ?
C10 C11 C12 125.6(4) . . ?
C13 C12 C11 107.6(4) . . ?
C13 C12 H12 126.2 . . ?
C11 C12 H12 126.2 . . ?
C12 C13 C14 107.3(4) . . ?
C12 C13 H13 126.4 . . ?
C14 C13 H13 126.4 . . ?
N23 C14 C15 125.3(4) . . ?
N23 C14 C13 108.8(4) . . ?
C15 C14 C13 125.9(4) . . ?
C14 C15 C16 124.5(4) . . ?
C14 C15 C43 118.6(4) . . ?
C16 C15 C43 116.8(4) . . ?
N24 C16 C15 126.5(4) . . ?
N24 C16 C17 109.1(4) . . ?
C15 C16 C17 124.5(4) . . ?
C18 C17 C16 108.2(4) . . ?
C18 C17 H17 125.9 . . ?
C16 C17 H17 125.9 . . ?
C17 C18 C19 106.4(4) . . ?
C17 C18 H18 126.8 . . ?
C19 C18 H18 126.8 . . ?
N24 C19 C20 126.2(4) . . ?
N24 C19 C18 108.6(4) . . ?
C20 C19 C18 125.3(4) . . ?
C1 C20 C19 124.5(4) . . ?
C1 C20 C52 118.0(4) . . ?
C19 C20 C52 117.5(4) . . ?
C1 N21 C4 108.5(4) . . ?
C1 N21 H21 125.8 . . ?
C4 N21 H21 125.8 . . ?
C6 N22 C9 106.9(4) . . ?
C6 N22 H22 126.6 . . ?
C9 N22 H22 126.6 . . ?
C11 N23 C14 107.5(4) . . ?
C11 N23 H23 126.2 . . ?
C14 N23 H23 126.2 . . ?
C16 N24 C19 107.6(4) . . ?
C16 N24 H24 126.2 . . ?
C19 N24 H24 126.2 . . ?
C30 C25 C26 118.3(4) . . ?
C30 C25 C5 119.0(4) . . ?
C26 C25 C5 122.7(4) . . ?
C27 C26 C25 121.0(4) . . ?
C27 C26 H26 119.5 . . ?
C25 C26 H26 119.5 . . ?
C26 C27 C28 120.0(4) . . ?
C26 C27 H27 120.0 . . ?
C28 C27 H27 120.0 . . ?
C29 C28 C27 119.6(4) . . ?
C29 C28 C31 119.1(4) . . ?
C27 C28 C31 121.2(4) . . ?
C30 C29 C28 120.3(4) . . ?
C30 C29 H29 119.8 . . ?
C28 C29 H29 119.8 . . ?
C29 C30 C25 120.7(4) . . ?
C29 C30 H30 119.6 . . ?
C25 C30 H30 119.6 . . ?
O33 C31 O32 120.7(4) . . ?
O33 C31 C28 118.8(4) . . ?
O32 C31 C28 120.5(4) . . ?
O33 C31 Er 48.7(2) . 1_445 ?
O32 C31 Er 73.1(3) . 1_445 ?
C28 C31 Er 162.7(3) . 1_445 ?
C31 O32 Er 176.2(3) . 2_445 ?
C31 O32 Er 82.1(3) . 1_445 ?
Er O32 Er 99.05(11) 2_445 1_445 ?
C31 O33 Er 107.2(3) . 1_445 ?
C35 C34 C39 119.0(4) . . ?
C35 C34 C10 121.0(4) . . ?
C39 C34 C10 120.0(4) . . ?
C36 C35 C34 121.0(4) . . ?
C36 C35 H35 119.5 . . ?
C34 C35 H35 119.5 . . ?
C35 C36 C37 120.0(4) . . ?
C35 C36 H36 120.0 . . ?
C37 C36 H36 120.0 . . ?
C38 C37 C36 119.3(4) . . ?
C38 C37 C40 120.4(4) . . ?
C36 C37 C40 120.3(4) . . ?
C37 C38 C39 120.4(4) . . ?
C37 C38 H38 119.8 . . ?
C39 C38 H38 119.8 . . ?
C38 C39 C34 120.3(4) . . ?
C38 C39 H39 119.9 . . ?
C34 C39 H39 119.9 . . ?
O41 C40 O42 124.5(4) . . ?
O41 C40 C37 117.7(4) . . ?
O42 C40 C37 117.8(4) . . ?
C40 O41 Er 140.5(3) . 2 ?
C40 O42 Er 137.1(3) . . ?
C48 C43 C44 117.5(4) . . ?
C48 C43 C15 119.9(4) . . ?
C44 C43 C15 122.6(4) . . ?
C45 C44 C43 121.1(5) . . ?
C45 C44 H44 119.4 . . ?
C43 C44 H44 119.4 . . ?
C46 C45 C44 120.6(5) . . ?
C46 C45 H45 119.7 . . ?
C44 C45 H45 119.7 . . ?
C45 C46 C47 118.6(4) . . ?
C45 C46 C49 121.3(4) . . ?
C47 C46 C49 120.0(4) . . ?
C48 C47 C46 120.7(5) . . ?
C48 C47 H47 119.6 . . ?
C46 C47 H47 119.6 . . ?
C47 C48 C43 121.3(5) . . ?
C47 C48 H48 119.3 . . ?
C43 C48 H48 119.3 . . ?
O51 C49 O50 121.6(4) . . ?
O51 C49 C46 120.7(4) . . ?
O50 C49 C46 117.6(4) . . ?
C49 O50 Er 153.5(3) . 1_556 ?
C57 C52 C53 118.0(5) . . ?
C57 C52 C20 121.2(4) . . ?
C53 C52 C20 120.8(4) . . ?
C54 C53 C52 120.5(5) . . ?
C54 C53 H53 119.8 . . ?
C52 C53 H53 119.8 . . ?
C53 C54 C55 120.9(5) . . ?
C53 C54 H54 119.5 . . ?
C55 C54 H54 119.5 . . ?
C56 C55 C54 118.9(5) . . ?
C56 C55 C58 122.5(5) . . ?
C54 C55 C58 118.5(4) . . ?
C57 C56 C55 120.3(5) . . ?
C57 C56 H56 119.9 . . ?
C55 C56 H56 119.9 . . ?
C56 C57 C52 121.4(5) . . ?
C56 C57 H57 119.3 . . ?
C52 C57 H57 119.3 . . ?
O59 C58 O60 123.0(5) . . ?
O59 C58 C55 123.6(5) . . ?
O60 C58 C55 113.4(4) . . ?
C58 O60 H60 109.5 . . ?
Er O61 H61A 109.5 . . ?
Er O61 H61B 109.5 . . ?
H61A O61 H61B 109.3 . . ?
Er O62 H62A 109.2 . . ?
Er O62 H62B 109.1 . . ?
H62A O62 H62B 109.9 . . ?

loop_
_geom_bond_atom_site_label_1
_geom_bond_atom_site_label_2
_geom_bond_distance
_geom_bond_site_symmetry_2
_geom_bond_publ_flag
Er O50 2.215(3) 1_554 ?
Er O42 2.278(3) . ?
Er O32 2.286(3) 2_445 ?
Er O41 2.302(3) 2 ?
Er O33 2.324(3) 1_665 ?
Er O62 2.349(3) . ?
Er O61 2.365(3) . ?
Er O32 2.854(3) 1_665 ?
Er C31 2.955(5) 1_665 ?
Er Er 3.9271(4) 2 ?
C1 N21 1.374(6) . ?
C1 C20 1.398(7) . ?
C1 C2 1.437(7) . ?
C2 C3 1.369(7) . ?
C2 H2 0.9500 . ?
C3 C4 1.428(7) . ?
C3 H3 0.9500 . ?
C4 N21 1.380(6) . ?
C4 C5 1.386(7) . ?
C5 C6 1.423(7) . ?
C5 C25 1.493(6) . ?
C6 N22 1.369(6) . ?
C6 C7 1.433(7) . ?
C7 C8 1.355(7) . ?
C7 H7 0.9500 . ?
C8 C9 1.438(6) . ?
C8 H8 0.9500 . ?
C9 N22 1.371(6) . ?
C9 C10 1.407(6) . ?
C10 C11 1.393(7) . ?
C10 C34 1.503(6) . ?
C11 N23 1.372(6) . ?
C11 C12 1.436(7) . ?
C12 C13 1.357(7) . ?
C12 H12 0.9500 . ?
C13 C14 1.436(7) . ?
C13 H13 0.9500 . ?
C14 N23 1.379(6) . ?
C14 C15 1.400(6) . ?
C15 C16 1.412(6) . ?
C15 C43 1.487(6) . ?
C16 N24 1.359(6) . ?
C16 C17 1.439(7) . ?
C17 C18 1.343(7) . ?
C17 H17 0.9500 . ?
C18 C19 1.461(7) . ?
C18 H18 0.9500 . ?
C19 N24 1.373(6) . ?
C19 C20 1.404(7) . ?
C20 C52 1.497(7) . ?
N21 H21 0.8800 . ?
N22 H22 0.8800 . ?
N23 H23 0.8800 . ?
N24 H24 0.8800 . ?
C25 C30 1.402(7) . ?
C25 C26 1.405(7) . ?
C26 C27 1.376(7) . ?
C26 H26 0.9500 . ?
C27 C28 1.396(6) . ?
C27 H27 0.9500 . ?
C28 C29 1.394(6) . ?
C28 C31 1.495(6) . ?
C29 C30 1.377(7) . ?
C29 H29 0.9500 . ?
C30 H30 0.9500 . ?
C31 O33 1.261(5) . ?
C31 O32 1.251(5) . ?
C31 Er 2.954(5) 1_445 ?
O32 Er 2.286(3) 2_445 ?
O32 Er 2.853(3) 1_445 ?
O33 Er 2.324(3) 1_445 ?
C34 C35 1.386(7) . ?
C34 C39 1.397(6) . ?
C35 C36 1.384(7) . ?
C35 H35 0.9500 . ?
C36 C37 1.400(6) . ?
C36 H36 0.9500 . ?
C37 C38 1.389(6) . ?
C37 C40 1.493(6) . ?
C38 C39 1.391(7) . ?
C38 H38 0.9500 . ?
C39 H39 0.9500 . ?
C40 O41 1.258(5) . ?
C40 O42 1.266(5) . ?
O41 Er 2.302(3) 2 ?
C43 C48 1.387(7) . ?
C43 C44 1.401(7) . ?
C44 C45 1.383(7) . ?
C44 H44 0.9500 . ?
C45 C46 1.382(6) . ?
C45 H45 0.9500 . ?
C46 C47 1.391(7) . ?
C46 C49 1.486(6) . ?
C47 C48 1.379(7) . ?
C47 H47 0.9500 . ?
C48 H48 0.9500 . ?
C49 O51 1.258(6) . ?
C49 O50 1.276(5) . ?
O50 Er 2.215(3) 1_556 ?
C52 C57 1.383(7) . ?
C52 C53 1.414(7) . ?
C53 C54 1.366(7) . ?
C53 H53 0.9500 . ?
C54 C55 1.391(7) . ?
C54 H54 0.9500 . ?
C55 C56 1.390(7) . ?
C55 C58 1.494(7) . ?
C56 C57 1.378(7) . ?
C56 H56 0.9500 . ?
C57 H57 0.9500 . ?
C58 O59 1.202(6) . ?
C58 O60 1.331(6) . ?
O60 H60 0.8400 . ?
O61 H61A 0.9827 . ?
O61 H61B 0.9827 . ?
O62 H62A 0.9635 . ?
O62 H62B 0.9718 . ?
